data_7124647
loop_
_publ_author_name
'He, Lei'
'Chen, Xiang'
'Meng, Zhenyu'
'Wang, Jintao'
'Tian, Keyin'
'Li, Tianhu'
'Shao, Fangwei'

_publ_section_title
;
 Octahedral ruthenium complexes selectively stabilize G-quadruplexes.
;
_journal_issue 52
_journal_name_full 'Chemical communications (Cambridge, England)'
_journal_page_first 8095
_journal_page_last 8098
_journal_paper_doi 10.1039/c6cc03117j
_journal_volume 52
_journal_year 2016
_chemical_formula_sum 'C36 H45 F12 N7 O4 P2 Ru'
_chemical_formula_weight 1030.80
_chemical_name_systematic Ru(bpa)(NH3)2
_space_group_crystal_system triclinic
_space_group_IT_number 2
_space_group_name_Hall '-P 1'
_space_group_name_H-M_alt 'P -1'
_atom_sites_solution_hydrogens mixed
_audit_update_record
;
2016-04-14 deposited with the CCDC.
2016-05-31 downloaded from the CCDC.
;
_cell_angle_alpha 74.801(2)
_cell_angle_beta 76.758(2)
_cell_angle_gamma 87.087(2)
_cell_formula_units_Z 1
_cell_length_a 8.4109(4)
_cell_length_b 11.4169(6)
_cell_length_c 11.7250(6)
_cell_measurement_reflns_used 6698
_cell_measurement_temperature 103.(2)
_cell_measurement_theta_max 27.0479
_cell_measurement_theta_min 2.4878
_cell_volume 1057.59(9)
_computing_cell_refinement 'SAINT V8.34A (Bruker AXS Inc., 2013)'
_computing_data_collection 'APEX2 (Bruker AXS Inc., 2014)'
_computing_data_reduction 'SAINT V8.34A (Bruker AXS Inc., 2013)'
_computing_molecular_graphics 'XP (Bruker AXS Inc., 2014)'
_computing_publication_material 'APEX2 (Bruker AXS Inc., 2014)'
_computing_structure_refinement 'SHELXL-2014/6 (Sheldrick, 2014)'
_diffrn_ambient_temperature 103.(2)
_diffrn_detector_area_resol_mean 8.3333
_diffrn_measured_fraction_theta_full 0.996
_diffrn_measured_fraction_theta_max 0.996
_diffrn_measurement_device_type 'CCD area detector'
_diffrn_measurement_method 'phi and omega scans'
_diffrn_radiation_monochromator graphite
_diffrn_radiation_type MoK\a
_diffrn_radiation_wavelength 0.71073
_diffrn_reflns_av_R_equivalents 0.0524
_diffrn_reflns_av_unetI/netI 0.0406
_diffrn_reflns_limit_h_max 11
_diffrn_reflns_limit_h_min -11
_diffrn_reflns_limit_k_max 15
_diffrn_reflns_limit_k_min -15
_diffrn_reflns_limit_l_max 16
_diffrn_reflns_limit_l_min -16
_diffrn_reflns_number 33088
_diffrn_reflns_theta_full 29.56
_diffrn_reflns_theta_max 29.56
_diffrn_reflns_theta_min 2.75
_diffrn_source 'fine-focus sealed tube'
_exptl_absorpt_coefficient_mu 0.547
_exptl_absorpt_correction_T_max 0.98
_exptl_absorpt_correction_T_min 0.88
_exptl_absorpt_correction_type multi-scan
_exptl_absorpt_process_details 'SADABS V2014/4 (Bruker AXS Inc.)'
_exptl_crystal_colour red
_exptl_crystal_density_diffrn 1.618
_exptl_crystal_density_method 'not measured'
_exptl_crystal_description plate
_exptl_crystal_F_000 524
_exptl_crystal_size_max 0.300
_exptl_crystal_size_mid 0.100
_exptl_crystal_size_min 0.040
_refine_diff_density_max 0.608
_refine_diff_density_min -1.845
_refine_ls_extinction_method none
_refine_ls_goodness_of_fit_ref 1.088
_refine_ls_hydrogen_treatment mixed
_refine_ls_matrix_type full
_refine_ls_number_parameters 428
_refine_ls_number_reflns 5904
_refine_ls_number_restraints 456
_refine_ls_restrained_S_all 1.051
_refine_ls_R_factor_all 0.0506
_refine_ls_R_factor_gt 0.0365
_refine_ls_shift/su_max 0.000
_refine_ls_shift/su_mean 0.000
_refine_ls_structure_factor_coef Fsqd
_refine_ls_weighting_details 'w=1/[\s^2^(Fo^2^)+(0.0221P)^2^+0.7307P] where P=(Fo^2^+2Fc^2^)/3'
_refine_ls_weighting_scheme calc
_refine_ls_wR_factor_gt 0.0723
_refine_ls_wR_factor_ref 0.0796
_reflns_number_gt 4950
_reflns_number_total 5904
_reflns_threshold_expression 'I > 2\s(I)'
_cod_data_source_file c6cc03117j2.cif
_cod_data_source_block I
_cod_database_code 7124647

loop_
_space_group_symop_operation_xyz
'x, y, z'
'-x, -y, -z'

loop_
_atom_site_type_symbol
_atom_site_label
_atom_site_fract_x
_atom_site_fract_y
_atom_site_fract_z
_atom_site_U_iso_or_equiv
_atom_site_adp_type
_atom_site_calc_flag
_atom_site_refinement_flags_adp
_atom_site_refinement_flags_occupancy
_atom_site_refinement_flags_posn
_atom_site_occupancy
_atom_site_disorder_assembly
_atom_site_disorder_group
Ru Ru1 0.5 0.5 0.5 0.02549(7) Uani d . P S 1 . .
C C1 0.6906(5) 0.7002(4) 0.4945(4) 0.0144(8) Uani d U P . 0.5 A -1
C C2 0.7193(6) 0.8107(4) 0.5196(4) 0.0181(8) Uani d U P . 0.5 A -1
H H2 0.827 0.8434 0.4969 0.022 Uiso calc U P R 0.5 A -1
C C3 0.5959(8) 0.8701(4) 0.5751(5) 0.0192(10) Uani d U P . 0.5 A -1
H H3 0.616 0.9439 0.5927 0.023 Uiso calc U P R 0.5 A -1
C C4 0.4348(10) 0.8209(9) 0.6071(9) 0.0185(14) Uani d U P . 0.5 A -1
C C5 0.416(2) 0.7092(15) 0.5811(18) 0.0121(18) Uani d U P . 0.5 A -1
C C6 0.255(2) 0.652(2) 0.620(2) 0.015(2) Uani d U P . 0.5 A -1
C C7 0.1197(11) 0.7121(7) 0.6730(9) 0.0173(14) Uani d U P . 0.5 A -1
C C8 0.1430(10) 0.8278(6) 0.6919(7) 0.0211(14) Uani d U P . 0.5 A -1
H H8 0.0518 0.8701 0.7257 0.025 Uiso calc U P R 0.5 A -1
C C9 0.2945(8) 0.8777(8) 0.6619(8) 0.0229(14) Uani d U P . 0.5 A -1
H H9 0.3074 0.9535 0.6781 0.028 Uiso calc U P R 0.5 A -1
C C10 -0.0290(6) 0.6485(5) 0.7072(4) 0.0223(10) Uani d U P . 0.5 A -1
H H10 -0.1259 0.6835 0.7435 0.027 Uiso calc U P R 0.5 A -1
C C11 -0.0338(6) 0.5378(6) 0.6884(4) 0.0240(10) Uani d U P . 0.5 A -1
H H11 -0.1345 0.4942 0.7142 0.029 Uiso calc U P R 0.5 A -1
C C12 0.1041(7) 0.4854(4) 0.6325(4) 0.0211(10) Uani d U P . 0.5 A -1
H H12 0.0951 0.4066 0.6217 0.025 Uiso calc U P R 0.5 A -1
C C13 0.8395(6) 0.5350(4) 0.4003(4) 0.0143(8) Uani d U P . 0.5 A -1
C C14 0.9962(6) 0.5039(4) 0.3430(4) 0.0196(8) Uani d U P . 0.5 A -1
H H14 1.085 0.5586 0.3261 0.023 Uiso calc U P R 0.5 A -1
C C15 1.0219(6) 0.3980(6) 0.3117(5) 0.0210(10) Uani d U P . 0.5 A -1
H H15 1.1281 0.3771 0.2742 0.025 Uiso calc U P R 0.5 A -1
C C16 0.8865(12) 0.3180(7) 0.3360(9) 0.0166(13) Uani d U P . 0.5 A -1
C C17 0.732(2) 0.353(2) 0.392(2) 0.0122(18) Uani d U P . 0.5 A -1
C C18 0.594(2) 0.2807(17) 0.4088(19) 0.0143(19) Uani d U P . 0.5 A -1
C C19 0.6061(9) 0.1730(9) 0.3734(9) 0.0153(14) Uani d U P . 0.5 A -1
C C20 0.7647(8) 0.1342(7) 0.3227(7) 0.0191(14) Uani d U P . 0.5 A -1
H H20 0.7767 0.059 0.3013 0.023 Uiso calc U P R 0.5 A -1
C C21 0.8993(9) 0.2050(6) 0.3047(8) 0.0204(13) Uani d U P . 0.5 A -1
H H21 1.0037 0.1781 0.2705 0.024 Uiso calc U P R 0.5 A -1
C C22 0.4605(7) 0.1095(4) 0.3919(5) 0.0202(10) Uani d U P . 0.5 A -1
H H22 0.4623 0.0365 0.3673 0.024 Uiso calc U P R 0.5 A -1
C C23 0.3165(7) 0.1524(4) 0.4451(5) 0.0203(9) Uani d U P . 0.5 A -1
H H23 0.2179 0.1091 0.4572 0.024 Uiso calc U P R 0.5 A -1
C C24 0.3126(5) 0.2585(5) 0.4816(4) 0.0176(9) Uani d U P . 0.5 A -1
H H24 0.2105 0.2852 0.5202 0.021 Uiso calc U P R 0.5 A -1
N N1 0.5417(12) 0.6487(8) 0.5260(10) 0.0136(13) Uani d U P . 0.5 A -1
N N2 0.2518(9) 0.5429(10) 0.5924(10) 0.0127(12) Uani d U P . 0.5 A -1
N N3 0.8208(4) 0.6434(3) 0.4356(3) 0.0183(6) Uani d U P . 0.5 A -1
H H3A 0.9126 0.6851 0.4159 0.022 Uiso calc U P R 0.5 A -1
N N4 0.7080(9) 0.4629(10) 0.4226(11) 0.0143(14) Uani d U P . 0.5 A -1
N N5 0.4487(13) 0.3260(7) 0.4646(10) 0.0122(12) Uani d U P . 0.5 A -1
C C26 0.7088(3) 0.4306(2) 0.0738(2) 0.0376(5) Uani d . . . 1 . .
H H26A 0.7074 0.5033 0.1035 0.056 Uiso calc U . R 1 . .
H H26B 0.7455 0.4525 -0.0148 0.056 Uiso calc U . R 1 . .
H H26C 0.7835 0.371 0.1094 0.056 Uiso calc U . R 1 . .
C C27 0.5408(3) 0.37699(19) 0.10896(19) 0.0293(5) Uani d . . . 1 . .
C C28 0.5159(4) 0.2698(2) 0.0637(2) 0.0462(7) Uani d . . . 1 . .
H H28A 0.4076 0.2341 0.1043 0.069 Uiso calc U . R 1 . .
H H28B 0.5998 0.2092 0.081 0.069 Uiso calc U . R 1 . .
H H28C 0.524 0.2959 -0.0241 0.069 Uiso calc U . R 1 . .
C C29 0.9610(3) 0.8195(3) 0.0116(2) 0.0419(6) Uani d . . . 1 . .
H H29A 1.0419 0.8497 0.0455 0.063 Uiso calc U . R 1 . .
H H29B 0.9508 0.8778 -0.0643 0.063 Uiso calc U . R 1 . .
H H29C 0.9962 0.7411 -0.0045 0.063 Uiso calc U . R 1 . .
C C30 0.8001(3) 0.8044(2) 0.0996(2) 0.0307(5) Uani d . . . 1 . .
C C31 0.7020(3) 0.9159(2) 0.1064(2) 0.0375(5) Uani d . . . 1 . .
H H31A 0.6017 0.8945 0.1696 0.056 Uiso calc U . R 1 . .
H H31B 0.6739 0.9521 0.0281 0.056 Uiso calc U . R 1 . .
H H31C 0.766 0.9743 0.1259 0.056 Uiso calc U . R 1 . .
F F1 0.99366(16) 0.09768(12) 0.74576(12) 0.0363(3) Uani d . . . 1 . .
F F2 0.76746(18) -0.01975(12) 0.78450(13) 0.0402(3) Uani d . . . 1 . .
F F3 0.89823(17) 0.06600(13) 0.59154(12) 0.0394(3) Uani d . . . 1 . .
F F4 0.65013(16) 0.13527(12) 0.66701(12) 0.0332(3) Uani d . . . 1 . .
F F5 0.87436(17) 0.25178(11) 0.62884(13) 0.0382(3) Uani d . . . 1 . .
F F6 0.74473(17) 0.16612(13) 0.82199(12) 0.0373(3) Uani d . . . 1 . .
N N6 0.4516(3) 0.59281(16) 0.32932(16) 0.0270(4) Uani d . . D 1 . .
H H1N 0.436(3) 0.5452(19) 0.286(2) 0.031(7) Uiso d . . D 1 . .
H H2N 0.369(2) 0.639(2) 0.336(2) 0.034(7) Uiso d . . D 1 . .
H H3N 0.534(3) 0.637(2) 0.284(2) 0.045(8) Uiso d . . D 1 . .
O O1 0.42832(19) 0.41908(14) 0.17147(14) 0.0329(4) Uani d . . . 1 . .
O O2 0.7520(2) 0.70493(16) 0.16244(19) 0.0525(5) Uani d . . . 1 . .
P P1 0.82145(7) 0.11495(5) 0.70708(5) 0.02536(12) Uani d . . . 1 . .

loop_
_atom_site_aniso_label
_atom_site_aniso_U_11
_atom_site_aniso_U_22
_atom_site_aniso_U_33
_atom_site_aniso_U_12
_atom_site_aniso_U_13
_atom_site_aniso_U_23
Ru1 0.04429(16) 0.01883(11) 0.01598(11) 0.02023(10) -0.01118(10) -0.00891(8)
C1 0.0187(19) 0.0087(19) 0.0156(19) -0.0010(15) -0.0049(14) -0.0019(14)
C2 0.027(2) 0.008(2) 0.023(2) 0.0001(17) -0.0097(17) -0.0068(15)
C3 0.030(3) 0.008(2) 0.021(2) 0.005(2) -0.007(2) -0.0061(16)
C4 0.030(3) 0.014(2) 0.012(3) 0.010(2) -0.005(2) -0.0048(18)
C5 0.022(3) 0.005(3) 0.010(3) 0.004(2) -0.003(2) -0.005(2)
C6 0.021(4) 0.014(3) 0.010(4) 0.004(2) -0.002(3) -0.004(2)
C7 0.019(2) 0.021(3) 0.013(2) 0.011(2) -0.0030(16) -0.009(2)
C8 0.032(4) 0.018(3) 0.015(2) 0.014(2) -0.006(3) -0.009(2)
C9 0.034(4) 0.019(2) 0.016(3) 0.010(3) -0.006(3) -0.0072(18)
C10 0.017(2) 0.031(3) 0.019(2) 0.0100(19) -0.0037(15) -0.0083(19)
C11 0.015(2) 0.031(3) 0.027(2) 0.008(2) -0.0032(17) -0.013(2)
C12 0.018(3) 0.023(2) 0.022(2) 0.0053(19) -0.0023(19) -0.0098(17)
C13 0.0086(19) 0.0168(18) 0.017(2) 0.0011(15) -0.0049(15) -0.0029(14)
C14 0.010(2) 0.022(2) 0.027(2) 0.0038(16) -0.0018(17) -0.0087(16)
C15 0.019(2) 0.021(3) 0.024(2) 0.011(2) -0.0053(16) -0.008(2)
C16 0.026(2) 0.014(3) 0.012(2) 0.012(2) -0.0078(17) -0.008(2)
C17 0.014(3) 0.016(3) 0.008(4) 0.009(2) -0.004(2) -0.005(2)
C18 0.017(3) 0.015(3) 0.013(4) 0.011(2) -0.006(2) -0.006(2)
C19 0.024(3) 0.012(2) 0.013(3) 0.007(2) -0.007(2) -0.0074(18)
C20 0.024(3) 0.016(3) 0.020(3) 0.014(3) -0.006(3) -0.011(2)
C21 0.022(3) 0.022(3) 0.019(2) 0.010(2) -0.007(2) -0.010(2)
C22 0.031(3) 0.0101(19) 0.023(3) 0.0042(17) -0.0125(19) -0.0058(16)
C23 0.028(3) 0.010(2) 0.026(2) 0.0011(18) -0.008(2) -0.0093(16)
C24 0.0192(19) 0.013(2) 0.023(2) 0.0047(17) -0.0065(15) -0.0082(17)
N1 0.013(2) 0.015(3) 0.015(2) 0.005(2) -0.0036(15) -0.009(2)
N2 0.011(3) 0.014(2) 0.012(3) 0.004(2) -0.003(2) -0.0024(16)
N3 0.0156(15) 0.0159(14) 0.0242(16) -0.0030(11) -0.0051(12) -0.0052(12)
N4 0.013(3) 0.0129(19) 0.019(3) 0.004(2) -0.005(3) -0.0066(17)
N5 0.022(2) 0.006(3) 0.011(2) 0.0022(19) -0.0065(16) -0.0024(18)
C26 0.0346(13) 0.0459(14) 0.0312(12) 0.0148(11) -0.0109(10) -0.0077(10)
C27 0.0387(13) 0.0302(11) 0.0202(10) 0.0135(9) -0.0126(9) -0.0057(8)
C28 0.0676(19) 0.0390(14) 0.0389(14) 0.0109(13) -0.0179(13) -0.0188(11)
C29 0.0372(14) 0.0551(16) 0.0352(13) 0.0072(12) -0.0042(11) -0.0196(12)
C30 0.0339(12) 0.0348(12) 0.0272(11) -0.0007(9) -0.0128(9) -0.0093(9)
C31 0.0340(13) 0.0396(13) 0.0369(13) -0.0007(10) -0.0008(10) -0.0125(10)
F1 0.0333(7) 0.0415(7) 0.0418(8) 0.0154(6) -0.0190(6) -0.0176(6)
F2 0.0498(9) 0.0279(7) 0.0419(8) 0.0077(6) -0.0161(7) -0.0034(6)
F3 0.0452(8) 0.0479(8) 0.0327(7) 0.0197(7) -0.0130(6) -0.0234(6)
F4 0.0321(7) 0.0359(7) 0.0373(7) 0.0119(6) -0.0172(6) -0.0131(6)
F5 0.0385(8) 0.0273(7) 0.0448(8) 0.0070(6) -0.0098(6) -0.0030(6)
F6 0.0390(8) 0.0478(8) 0.0319(7) 0.0143(6) -0.0094(6) -0.0236(6)
N6 0.0414(12) 0.0216(8) 0.0199(9) 0.0175(8) -0.0110(8) -0.0083(7)
O1 0.0342(9) 0.0366(8) 0.0303(8) 0.0107(7) -0.0094(7) -0.0128(7)
O2 0.0551(12) 0.0354(10) 0.0608(13) -0.0066(9) -0.0154(10) 0.0015(9)
P1 0.0309(3) 0.0250(3) 0.0238(3) 0.0132(2) -0.0114(2) -0.0104(2)

loop_
_atom_type_symbol
_atom_type_description
_atom_type_scat_dispersion_real
_atom_type_scat_dispersion_imag
_atom_type_scat_source
C C 0.0033 0.0016 'International Tables Vol C Tables 4.2.6.8 and 6.1.1.4'
H H 0.0000 0.0000 'International Tables Vol C Tables 4.2.6.8 and 6.1.1.4'
N N 0.0061 0.0033 'International Tables Vol C Tables 4.2.6.8 and 6.1.1.4'
F F 0.0171 0.0103 'International Tables Vol C Tables 4.2.6.8 and 6.1.1.4'
P P 0.1023 0.0942 'International Tables Vol C Tables 4.2.6.8 and 6.1.1.4'
Ru Ru -1.2594 0.8363 'International Tables Vol C Tables 4.2.6.8 and 6.1.1.4'
O O 0.0106 0.0060 'International Tables Vol C Tables 4.2.6.8 and 6.1.1.4'

loop_
_geom_angle_atom_site_label_1
_geom_angle_atom_site_label_2
_geom_angle_atom_site_label_3
_geom_angle_site_symmetry_1
_geom_angle_site_symmetry_3
_geom_angle
N4 Ru1 N1 . . 100.4(5)
N4 Ru1 N6 . 2_666 90.2(4)
N1 Ru1 N6 . 2_666 90.5(4)
N4 Ru1 N6 . . 89.8(4)
N1 Ru1 N6 . . 89.5(4)
N6 Ru1 N6 2_666 . 180.00(11)
N4 Ru1 N5 . . 79.7(4)
N1 Ru1 N5 . . 178.5(6)
N6 Ru1 N5 2_666 . 91.0(3)
N6 Ru1 N5 . . 89.0(3)
N4 Ru1 N2 . . 179.6(6)
N1 Ru1 N2 . . 80.0(4)
N6 Ru1 N2 2_666 . 89.7(3)
N6 Ru1 N2 . . 90.3(3)
N5 Ru1 N2 . . 99.9(4)
N1 C1 N3 . . 119.1(5)
N1 C1 C2 . . 122.3(5)
N3 C1 C2 . . 118.7(4)
C3 C2 C1 . . 120.7(4)
C2 C3 C4 . . 119.1(5)
C5 C4 C9 . . 119.0(10)
C5 C4 C3 . . 116.9(9)
C9 C4 C3 . . 124.1(8)
N1 C5 C4 . . 123.8(14)
N1 C5 C6 . . 117.8(14)
C4 C5 C6 . . 118.4(14)
N2 C6 C7 . . 126.0(16)
N2 C6 C5 . . 113.5(13)
C7 C6 C5 . . 120.4(17)
C10 C7 C6 . . 115.5(10)
C10 C7 C8 . . 125.4(7)
C6 C7 C8 . . 119.1(11)
C9 C8 C7 . . 120.3(7)
C8 C9 C4 . . 122.5(8)
C11 C10 C7 . . 119.7(5)
C10 C11 C12 . . 121.7(5)
N2 C12 C11 . . 122.3(6)
N4 C13 N3 . . 119.2(5)
N4 C13 C14 . . 122.0(5)
N3 C13 C14 . . 118.8(4)
C15 C14 C13 . . 121.1(4)
C14 C15 C16 . . 118.7(5)
C17 C16 C21 . . 118.2(11)
C17 C16 C15 . . 118.4(10)
C21 C16 C15 . . 123.3(7)
N4 C17 C18 . . 118.2(14)
N4 C17 C16 . . 121.9(15)
C18 C17 C16 . . 119.7(16)
C19 C18 N5 . . 124.1(14)
C19 C18 C17 . . 121.9(14)
N5 C18 C17 . . 114.0(14)
C18 C19 C22 . . 117.0(9)
C18 C19 C20 . . 118.2(10)
C22 C19 C20 . . 124.8(7)
C21 C20 C19 . . 120.3(7)
C20 C21 C16 . . 121.6(7)
C23 C22 C19 . . 120.1(5)
C22 C23 C24 . . 120.5(5)
N5 C24 C23 . . 122.7(5)
C1 N1 C5 . . 117.2(9)
C1 N1 Ru1 . . 123.6(6)
C5 N1 Ru1 . . 119.2(9)
C12 N2 C6 . . 114.5(9)
C12 N2 Ru1 . . 135.8(7)
C6 N2 Ru1 . . 109.6(9)
C1 N3 C13 . . 134.5(4)
C13 N4 C17 . . 117.9(9)
C13 N4 Ru1 . . 123.1(7)
C17 N4 Ru1 . . 118.9(9)
C24 N5 C18 . . 115.6(9)
C24 N5 Ru1 . . 135.4(7)
C18 N5 Ru1 . . 109.0(9)
O1 C27 C26 . . 121.4(2)
O1 C27 C28 . . 121.3(2)
C26 C27 C28 . . 117.3(2)
O2 C30 C29 . . 120.7(2)
O2 C30 C31 . . 121.9(2)
C29 C30 C31 . . 117.3(2)
F3 P1 F2 . . 90.29(8)
F3 P1 F6 . . 179.16(8)
F2 P1 F6 . . 90.54(8)
F3 P1 F1 . . 89.89(7)
F2 P1 F1 . . 90.61(7)
F6 P1 F1 . . 90.21(7)
F3 P1 F4 . . 90.25(7)
F2 P1 F4 . . 90.62(8)
F6 P1 F4 . . 89.63(7)
F1 P1 F4 . . 178.75(8)
F3 P1 F5 . . 89.97(8)
F2 P1 F5 . . 179.46(8)
F6 P1 F5 . . 89.21(8)
F1 P1 F5 . . 89.86(7)
F4 P1 F5 . . 88.90(7)

loop_
_geom_bond_atom_site_label_1
_geom_bond_atom_site_label_2
_geom_bond_site_symmetry_2
_geom_bond_distance
Ru1 N4 . 1.861(6)
Ru1 N1 . 1.865(6)
Ru1 N6 2_666 2.1237(17)
Ru1 N6 . 2.1237(17)
Ru1 N5 . 2.215(6)
Ru1 N2 . 2.215(7)
C1 N1 . 1.342(10)
C1 N3 . 1.383(5)
C1 C2 . 1.411(6)
C2 C3 . 1.347(7)
C3 C4 . 1.423(10)
C4 C5 . 1.410(16)
C4 C9 . 1.421(8)
C5 N1 . 1.364(16)
C5 C6 . 1.45(3)
C6 N2 . 1.37(2)
C6 C7 . 1.405(17)
C7 C10 . 1.401(10)
C7 C8 . 1.425(8)
C8 C9 . 1.355(8)
C10 C11 . 1.343(7)
C11 C12 . 1.386(7)
C12 N2 . 1.360(10)
C13 N4 . 1.348(10)
C13 N3 . 1.396(5)
C13 C14 . 1.409(6)
C14 C15 . 1.346(7)
C15 C16 . 1.426(10)
C16 C17 . 1.407(17)
C16 C21 . 1.424(7)
C17 N4 . 1.383(19)
C17 C18 . 1.40(3)
C18 C19 . 1.390(16)
C18 N5 . 1.394(17)
C19 C22 . 1.400(10)
C19 C20 . 1.430(8)
C20 C21 . 1.368(8)
C22 C23 . 1.360(7)
C23 C24 . 1.384(6)
C24 N5 . 1.360(10)
C26 C27 . 1.493(3)
C27 O1 . 1.218(3)
C27 C28 . 1.497(3)
C29 C30 . 1.489(3)
C30 O2 . 1.211(3)
C30 C31 . 1.491(3)
F1 P1 . 1.6024(13)
F2 P1 . 1.5954(14)
F3 P1 . 1.5888(13)
F4 P1 . 1.6031(13)
F5 P1 . 1.6163(14)
F6 P1 . 1.5966(13)
